data_2201288
loop_
_publ_author_name
'Ohba, Shigeru'
'Hiratsuka, Takaichi'
'Tanaka, Koichi'

_publ_section_title
;
 <i>trans</i>-3,3'-Bis(diphenylhydroxymethyl)stilbene--benzene (3/4)
;
_journal_issue 9
_journal_name_full 'Acta Crystallographica Section E'
_journal_page_first o1013
_journal_page_last o1015
_journal_paper_doi 10.1107/S1600536802014095
_journal_volume 58
_journal_year 2002
_chemical_formula_iupac '3C40 H32 O2 , 4C6 H6'
_chemical_formula_moiety '3C40 H32 O2 , 4C6 H6'
_chemical_formula_sum 'C144 H120 O6'
_chemical_formula_weight 1946.52
_chemical_name_systematic
;
trans-3,3'-Bis(diphenylhydroxymethyl)stilbene-benzene (3/4)
;
_space_group_IT_number 2
_symmetry_cell_setting triclinic
_symmetry_space_group_name_Hall '-P 1'
_symmetry_space_group_name_H-M 'P -1'
_cell_angle_alpha 100.61(2)
_cell_angle_beta 98.53(2)
_cell_angle_gamma 96.030(13)
_cell_formula_units_Z 1
_cell_length_a 12.972(2)
_cell_length_b 23.653(4)
_cell_length_c 9.304(4)
_cell_measurement_reflns_used 25
_cell_measurement_temperature 297.2
_cell_measurement_theta_max 11.5
_cell_measurement_theta_min 10.0
_cell_volume 2749.0(14)
_computing_cell_refinement 'WinAFC Diffractometer Control Software'
_computing_data_collection 'WinAFC Diffractometer Control Software (Rigaku, 1999)'
_computing_data_reduction 'TEXSAN (Molecular Structure Corporation, 2001)'
_computing_molecular_graphics 'ORTEPII (Johnson, 1976)'
_computing_publication_material TEXSAN
_computing_structure_refinement 'SHELXL97 (Sheldrick, 1997)'
_computing_structure_solution 'SIR92 (Altomare et al., 1994)'
_diffrn_measured_fraction_theta_full 1.0
_diffrn_measured_fraction_theta_max 1.0
_diffrn_measurement_device_type 'Rigaku AFC-7R'
_diffrn_measurement_method \w
_diffrn_radiation_type 'Mo K\a'
_diffrn_radiation_wavelength 0.7107
_diffrn_reflns_av_R_equivalents 0.021
_diffrn_reflns_limit_h_max 15
_diffrn_reflns_limit_h_min 0
_diffrn_reflns_limit_k_max 28
_diffrn_reflns_limit_k_min -28
_diffrn_reflns_limit_l_max 11
_diffrn_reflns_limit_l_min -11
_diffrn_reflns_number 10329
_diffrn_reflns_theta_full 25.0
_diffrn_reflns_theta_max 25.0
_diffrn_standards_decay_% 0.72
_diffrn_standards_interval_count 150
_diffrn_standards_number 3
_exptl_absorpt_coefficient_mu 0.070
_exptl_absorpt_correction_type none
_exptl_crystal_colour colourless
_exptl_crystal_density_diffrn 1.176
_exptl_crystal_density_meas ?
_exptl_crystal_density_method 'not measured'
_exptl_crystal_description plate
_exptl_crystal_F_000 1032
_exptl_crystal_size_max 0.40
_exptl_crystal_size_mid 0.20
_exptl_crystal_size_min 0.05
_refine_diff_density_max 0.25
_refine_diff_density_min -0.17
_refine_ls_extinction_method none
_refine_ls_goodness_of_fit_ref 0.969
_refine_ls_hydrogen_treatment mixed
_refine_ls_number_parameters 688
_refine_ls_number_reflns 9676
_refine_ls_R_factor_gt 0.051
_refine_ls_shift/su_max 0.005
_refine_ls_structure_factor_coef Fsqd
_refine_ls_weighting_details 'w = 1/[\s^2^(Fo^2^) + (0.0579P)^2^] where P=(Fo^2^+2Fc^2^)/3'
_refine_ls_weighting_scheme calc
_refine_ls_wR_factor_ref 0.155
_reflns_number_gt 4109
_reflns_number_total 9676
_reflns_threshold_expression I>2\s(I)
_cod_data_source_file bt6176.cif
_cod_data_source_block I
_cod_depositor_comments
;
The following automatic conversions were performed:

'_exptl_crystal_density_meas' value 'not measured' was changed to '?'
- the value is perceived as not measured.

Automatic conversion script
Id: cif_fix_values 3008 2015-01-20 13:52:24Z robertas 
;
_cod_database_code 2201288

loop_
_symmetry_equiv_pos_as_xyz
x,y,z
-x,-y,-z

loop_
_atom_site_label
_atom_site_fract_x
_atom_site_fract_y
_atom_site_fract_z
_atom_site_U_iso_or_equiv
_atom_site_adp_type
_atom_site_calc_flag
_atom_site_refinement_flags
_atom_site_occupancy
_atom_site_disorder_assembly
_atom_site_disorder_group
_atom_site_type_symbol
O1 0.7767(2) 0.16230(10) 0.8478(3) 0.0602(6) Uani d . 1.00 . . O
O2 0.9854(2) 0.19290(10) -0.0157(3) 0.0576(6) Uani d . 1.00 . . O
O3 0.8244(2) 0.24870(10) 0.1006(3) 0.0617(7) Uani d . 1.00 . . O
C4 0.6740(2) 0.13230(10) 0.7762(3) 0.0458(7) Uani d . 1.00 . . C
C5 0.6134(2) 0.17470(10) 0.7011(3) 0.0496(8) Uani d . 1.00 . . C
C6 0.5619(3) 0.1605(2) 0.5555(4) 0.0665(9) Uani d . 1.00 . . C
C7 0.5107(3) 0.2010(2) 0.4917(5) 0.0910(10) Uani d . 1.00 . . C
C8 0.5113(3) 0.2553(2) 0.5709(6) 0.0940(10) Uani d . 1.00 . . C
C9 0.5595(3) 0.2696(2) 0.7164(6) 0.0860(10) Uani d . 1.00 . . C
C10 0.6098(3) 0.2296(2) 0.7817(4) 0.0656(9) Uani d . 1.00 . . C
C11 0.6153(2) 0.11130(10) 0.8920(3) 0.0474(7) Uani d . 1.00 . . C
C12 0.5072(3) 0.1038(2) 0.8736(4) 0.0710(10) Uani d . 1.00 . . C
C13 0.4555(3) 0.0847(2) 0.9796(6) 0.0960(10) Uani d . 1.00 . . C
C14 0.5110(5) 0.0739(2) 1.1048(5) 0.1010(10) Uani d . 1.00 . . C
C15 0.6177(5) 0.0803(2) 1.1238(4) 0.0950(10) Uani d . 1.00 . . C
C16 0.6700(3) 0.0989(2) 1.0186(4) 0.0688(10) Uani d . 1.00 . . C
C17 0.6970(2) 0.08260(10) 0.6604(3) 0.0463(7) Uani d . 1.00 . . C
C18 0.6439(2) 0.02690(10) 0.6339(4) 0.0597(9) Uani d . 1.00 . . C
C19 0.6673(3) -0.01520(10) 0.5224(4) 0.0740(10) Uani d . 1.00 . . C
C20 0.7423(3) -0.0017(2) 0.4393(4) 0.0690(10) Uani d . 1.00 . . C
C21 0.7953(3) 0.0533(2) 0.4636(3) 0.0598(9) Uani d . 1.00 . . C
C22 0.7718(2) 0.09460(10) 0.5734(3) 0.0543(8) Uani d . 1.00 . . C
C23 0.8764(3) 0.0705(2) 0.3728(4) 0.0706(10) Uani d . 1.00 . . C
C24 0.9297(3) 0.0378(2) 0.2983(4) 0.0740(10) Uani d . 1.00 . . C
C25 1.0104(3) 0.0546(2) 0.2127(3) 0.0588(9) Uani d . 1.00 . . C
C26 1.0111(2) 0.10600(10) 0.1564(3) 0.0564(8) Uani d . 1.00 . . C
C27 1.0871(2) 0.12140(10) 0.0747(3) 0.0477(7) Uani d . 1.00 . . C
C28 1.1614(3) 0.0841(2) 0.0502(4) 0.0634(9) Uani d . 1.00 . . C
C29 1.1609(3) 0.0341(2) 0.1066(4) 0.0750(10) Uani d . 1.00 . . C
C30 1.0865(3) 0.0196(2) 0.1856(4) 0.0708(10) Uani d . 1.00 . . C
C31 1.0907(2) 0.17870(10) 0.0183(3) 0.0454(7) Uani d . 1.00 . . C
C32 1.1424(2) 0.17340(10) -0.1204(3) 0.0447(7) Uani d . 1.00 . . C
C33 1.2451(2) 0.19690(10) -0.1152(4) 0.0599(9) Uani d . 1.00 . . C
C34 1.2919(3) 0.1895(2) -0.2409(5) 0.0710(10) Uani d . 1.00 . . C
C35 1.2372(3) 0.1586(2) -0.3723(4) 0.0730(10) Uani d . 1.00 . . C
C36 1.1352(3) 0.1346(2) -0.3811(4) 0.0750(10) Uani d . 1.00 . . C
C37 1.0874(2) 0.14190(10) -0.2557(4) 0.0579(8) Uani d . 1.00 . . C
C38 1.1463(2) 0.22990(10) 0.1397(3) 0.0473(7) Uani d . 1.00 . . C
C39 1.2012(2) 0.2237(2) 0.2733(4) 0.0620(9) Uani d . 1.00 . . C
C40 1.2468(3) 0.2717(2) 0.3801(4) 0.0780(10) Uani d . 1.00 . . C
C41 1.2381(3) 0.3264(2) 0.3570(4) 0.0810(10) Uani d . 1.00 . . C
C42 1.1838(3) 0.3338(2) 0.2232(5) 0.0750(10) Uani d . 1.00 . . C
C43 1.1390(2) 0.2856(2) 0.1153(4) 0.0584(8) Uani d . 1.00 . . C
C44 0.8157(2) 0.29680(10) 0.2176(3) 0.0458(7) Uani d . 1.00 . . C
C45 0.6985(2) 0.30360(10) 0.1922(3) 0.0505(8) Uani d . 1.00 . . C
C46 0.6628(3) 0.3559(2) 0.1808(4) 0.0740(10) Uani d . 1.00 . . C
C47 0.5554(3) 0.3601(2) 0.1577(5) 0.0970(10) Uani d . 1.00 . . C
C48 0.4841(3) 0.3120(2) 0.1462(4) 0.0870(10) Uani d . 1.00 . . C
C49 0.5180(3) 0.2599(2) 0.1558(4) 0.0750(10) Uani d . 1.00 . . C
C50 0.6241(2) 0.25560(10) 0.1789(4) 0.0608(9) Uani d . 1.00 . . C
C51 0.8535(2) 0.28160(10) 0.3677(3) 0.0453(7) Uani d . 1.00 . . C
C52 0.7946(2) 0.28390(10) 0.4787(4) 0.0599(9) Uani d . 1.00 . . C
C53 0.8349(3) 0.2714(2) 0.6146(4) 0.0720(10) Uani d . 1.00 . . C
C54 0.9324(3) 0.2560(2) 0.6401(4) 0.0708(10) Uani d . 1.00 . . C
C55 0.9921(3) 0.2533(2) 0.5300(4) 0.0730(10) Uani d . 1.00 . . C
C56 0.9534(2) 0.26620(10) 0.3964(4) 0.0615(9) Uani d . 1.00 . . C
C57 0.8834(2) 0.35140(10) 0.1995(3) 0.0482(7) Uani d . 1.00 . . C
C58 0.9079(3) 0.3574(2) 0.0625(4) 0.0641(9) Uani d . 1.00 . . C
C59 0.9680(3) 0.4079(2) 0.0485(4) 0.0760(10) Uani d . 1.00 . . C
C60 1.0038(3) 0.4520(2) 0.1703(4) 0.0720(10) Uani d . 1.00 . . C
C61 0.9785(2) 0.44750(10) 0.3077(4) 0.0565(8) Uani d . 1.00 . . C
C62 0.9195(2) 0.39660(10) 0.3195(3) 0.0519(8) Uani d . 1.00 . . C
C63 1.0153(3) 0.49600(10) 0.4350(4) 0.0641(9) Uani d . 1.00 . . C
C64 0.7810(7) 0.6394(3) 1.2224(6) 0.130(2) Uani d . 1.00 . . C
C65 0.6765(7) 0.6384(3) 1.1916(6) 0.126(2) Uani d . 1.00 . . C
C66 0.6114(4) 0.5938(4) 1.2085(7) 0.127(2) Uani d . 1.00 . . C
C67 0.6512(6) 0.5493(3) 1.2573(7) 0.130(2) Uani d . 1.00 . . C
C68 0.7545(7) 0.5489(3) 1.2880(7) 0.138(2) Uani d . 1.00 . . C
C69 0.8210(5) 0.5938(4) 1.2716(7) 0.140(2) Uani d . 1.00 . . C
C70 0.3250(7) 0.5779(4) 0.3750(10) 0.169(3) Uani d . 1.00 . . C
C71 0.3606(7) 0.5325(5) 0.4138(8) 0.170(3) Uani d . 1.00 . . C
C72 0.3585(6) 0.4842(4) 0.309(2) 0.155(3) Uani d . 1.00 . . C
C73 0.3176(7) 0.4835(4) 0.1670(10) 0.156(3) Uani d . 1.00 . . C
C74 0.2815(6) 0.5314(6) 0.1322(9) 0.162(3) Uani d . 1.00 . . C
C75 0.2838(6) 0.5777(4) 0.238(2) 0.162(3) Uani d . 1.00 . . C
H1 0.771(3) 0.1880(10) 0.913(4) 0.0748(2) Uiso calc . 1.00 . . H
H2 0.946(3) 0.167(2) -0.071(4) 0.0991(2) Uiso calc . 1.00 . . H
H3 0.879(3) 0.2410(10) 0.110(4) 0.0684(2) Uiso calc . 1.00 . . H
H6 0.5616 0.1228 0.4983 0.0789 Uiso calc . 1.00 . . H
H7 0.4749 0.1905 0.3924 0.1084 Uiso calc . 1.00 . . H
H8 0.4783 0.2831 0.5255 0.1118 Uiso calc . 1.00 . . H
H9 0.5587 0.3074 0.7729 0.1016 Uiso calc . 1.00 . . H
H10 0.6421 0.2399 0.8832 0.0773 Uiso calc . 1.00 . . H
H12 0.4671 0.1116 0.7869 0.0845 Uiso calc . 1.00 . . H
H13 0.3808 0.0791 0.9650 0.1132 Uiso calc . 1.00 . . H
H14 0.4758 0.0621 1.1793 0.1190 Uiso calc . 1.00 . . H
H15 0.6571 0.0719 1.2101 0.1128 Uiso calc . 1.00 . . H
H16 0.7447 0.1031 1.0330 0.0804 Uiso calc . 1.00 . . H
H18 0.5922 0.0176 0.6916 0.0699 Uiso calc . 1.00 . . H
H19 0.6311 -0.0536 0.5036 0.0873 Uiso calc . 1.00 . . H
H20 0.7574 -0.0311 0.3635 0.0816 Uiso calc . 1.00 . . H
H22 0.8081 0.1329 0.5907 0.0639 Uiso calc . 1.00 . . H
H23 0.8889 0.1106 0.3710 0.0837 Uiso calc . 1.00 . . H
H24 0.9156 -0.0023 0.2979 0.0873 Uiso calc . 1.00 . . H
H26 0.9588 0.1303 0.1740 0.0668 Uiso calc . 1.00 . . H
H28 1.2135 0.0932 -0.0071 0.0746 Uiso calc . 1.00 . . H
H29 1.2133 0.0097 0.0899 0.0890 Uiso calc . 1.00 . . H
H30 1.0867 -0.0154 0.2222 0.0835 Uiso calc . 1.00 . . H
H33 1.2843 0.2187 -0.0236 0.0706 Uiso calc . 1.00 . . H
H34 1.3628 0.2061 -0.2344 0.0841 Uiso calc . 1.00 . . H
H35 1.2697 0.1538 -0.4579 0.0864 Uiso calc . 1.00 . . H
H36 1.0969 0.1129 -0.4737 0.0885 Uiso calc . 1.00 . . H
H37 1.0165 0.1252 -0.2626 0.0682 Uiso calc . 1.00 . . H
H39 1.2077 0.1859 0.2920 0.0723 Uiso calc . 1.00 . . H
H40 1.2849 0.2667 0.4711 0.0926 Uiso calc . 1.00 . . H
H41 1.2688 0.3593 0.4320 0.0969 Uiso calc . 1.00 . . H
H42 1.1777 0.3717 0.2049 0.0884 Uiso calc . 1.00 . . H
H43 1.1021 0.2907 0.0235 0.0677 Uiso calc . 1.00 . . H
H46 0.7121 0.3896 0.1886 0.0859 Uiso calc . 1.00 . . H
H47 0.5318 0.3964 0.1507 0.1152 Uiso calc . 1.00 . . H
H48 0.4109 0.3149 0.1317 0.1034 Uiso calc . 1.00 . . H
H49 0.4681 0.2264 0.1468 0.0892 Uiso calc . 1.00 . . H
H50 0.6468 0.2190 0.1854 0.0724 Uiso calc . 1.00 . . H
H52 0.7257 0.2941 0.4631 0.0711 Uiso calc . 1.00 . . H
H53 0.7936 0.2739 0.6912 0.0854 Uiso calc . 1.00 . . H
H54 0.9592 0.2470 0.7327 0.0836 Uiso calc . 1.00 . . H
H55 1.0606 0.2425 0.5458 0.0850 Uiso calc . 1.00 . . H
H56 0.9964 0.2645 0.3215 0.0718 Uiso calc . 1.00 . . H
H58 0.8834 0.3271 -0.0220 0.0751 Uiso calc . 1.00 . . H
H59 0.9843 0.4118 -0.0455 0.0901 Uiso calc . 1.00 . . H
H60 1.0463 0.4857 0.1598 0.0844 Uiso calc . 1.00 . . H
H62 0.9035 0.3929 0.4136 0.0614 Uiso calc . 1.00 . . H
H63 1.0765 0.5253 0.4197 0.0997 Uiso calc . 1.00 . . H
H64 0.8268 0.6718 1.2106 0.1540 Uiso calc . 1.00 . . H
H65 0.6482 0.6698 1.1567 0.1503 Uiso calc . 1.00 . . H
H66 0.5375 0.5931 1.1865 0.1506 Uiso calc . 1.00 . . H
H67 0.6050 0.5173 1.2698 0.1551 Uiso calc . 1.00 . . H
H68 0.7820 0.5172 1.3228 0.1652 Uiso calc . 1.00 . . H
H69 0.8947 0.5940 1.2930 0.1654 Uiso calc . 1.00 . . H
H70 0.3283 0.6121 0.4484 0.2023 Uiso calc . 1.00 . . H
H71 0.3878 0.5334 0.5146 0.2031 Uiso calc . 1.00 . . H
H72 0.3862 0.4511 0.3350 0.1867 Uiso calc . 1.00 . . H
H73 0.3151 0.4502 0.0918 0.1889 Uiso calc . 1.00 . . H
H74 0.2522 0.5318 0.0325 0.1937 Uiso calc . 1.00 . . H
H75 0.2566 0.6110 0.2134 0.1950 Uiso calc . 1.00 . . H

loop_
_atom_site_aniso_label
_atom_site_aniso_U_11
_atom_site_aniso_U_22
_atom_site_aniso_U_33
_atom_site_aniso_U_12
_atom_site_aniso_U_13
_atom_site_aniso_U_23
O1 0.0410(10) 0.071(2) 0.0570(10) -0.0020(10) 0.0030(10) -0.0090(10)
O2 0.0330(10) 0.068(2) 0.069(2) 0.0120(10) 0.0040(10) 0.0080(10)
O3 0.050(2) 0.060(2) 0.067(2) 0.0110(10) 0.0100(10) -0.0130(10)
C4 0.035(2) 0.052(2) 0.047(2) 0.0010(10) 0.0030(10) 0.0070(10)
C5 0.040(2) 0.058(2) 0.056(2) 0.0040(10) 0.017(2) 0.019(2)
C6 0.057(2) 0.084(3) 0.061(2) 0.007(2) 0.006(2) 0.027(2)
C7 0.078(3) 0.127(4) 0.083(3) 0.024(3) 0.009(2) 0.056(3)
C8 0.071(3) 0.108(4) 0.130(4) 0.031(3) 0.032(3) 0.072(3)
C9 0.068(3) 0.075(3) 0.131(4) 0.023(2) 0.042(3) 0.037(3)
C10 0.057(2) 0.065(2) 0.080(2) 0.014(2) 0.021(2) 0.018(2)
C11 0.052(2) 0.049(2) 0.042(2) 0.0080(10) 0.0110(10) 0.0100(10)
C12 0.057(2) 0.092(3) 0.080(3) 0.018(2) 0.026(2) 0.041(2)
C13 0.083(3) 0.111(4) 0.122(4) 0.029(3) 0.058(3) 0.058(3)
C14 0.142(5) 0.093(3) 0.095(4) 0.027(3) 0.067(3) 0.042(3)
C15 0.139(4) 0.089(3) 0.064(3) 0.016(3) 0.013(3) 0.034(2)
C16 0.075(2) 0.071(2) 0.062(2) 0.012(2) 0.005(2) 0.020(2)
C17 0.044(2) 0.053(2) 0.039(2) 0.0030(10) 0.0040(10) 0.0050(10)
C18 0.062(2) 0.058(2) 0.058(2) -0.003(2) 0.017(2) 0.009(2)
C19 0.092(3) 0.047(2) 0.076(3) -0.004(2) 0.018(2) 0.000(2)
C20 0.082(3) 0.071(3) 0.058(2) 0.023(2) 0.026(2) 0.004(2)
C21 0.060(2) 0.064(2) 0.053(2) 0.007(2) 0.014(2) 0.005(2)
C22 0.050(2) 0.057(2) 0.051(2) 0.000(2) 0.010(2) 0.003(2)
C23 0.067(2) 0.080(3) 0.062(2) 0.015(2) 0.018(2) -0.002(2)
C24 0.077(3) 0.073(3) 0.072(2) 0.005(2) 0.017(2) 0.014(2)
C25 0.061(2) 0.069(2) 0.046(2) -0.011(2) 0.016(2) 0.016(2)
C26 0.047(2) 0.067(2) 0.053(2) 0.002(2) 0.010(2) 0.010(2)
C27 0.037(2) 0.058(2) 0.048(2) 0.0020(10) 0.0090(10) 0.011(2)
C28 0.057(2) 0.070(2) 0.075(2) 0.016(2) 0.026(2) 0.030(2)
C29 0.077(3) 0.072(3) 0.090(3) 0.027(2) 0.029(2) 0.031(2)
C30 0.078(3) 0.064(2) 0.076(3) 0.015(2) 0.020(2) 0.021(2)
C31 0.029(2) 0.056(2) 0.053(2) 0.0100(10) 0.0090(10) 0.011(2)
C32 0.041(2) 0.047(2) 0.048(2) 0.0110(10) 0.0080(10) 0.0120(10)
C33 0.047(2) 0.073(2) 0.060(2) 0.000(2) 0.018(2) 0.011(2)
C34 0.061(2) 0.071(2) 0.091(3) 0.011(2) 0.034(2) 0.025(2)
C35 0.083(3) 0.080(3) 0.071(3) 0.032(2) 0.034(2) 0.027(2)
C36 0.086(3) 0.091(3) 0.047(2) 0.031(2) 0.006(2) 0.007(2)
C37 0.050(2) 0.065(2) 0.058(2) 0.011(2) 0.007(2) 0.010(2)
C38 0.035(2) 0.055(2) 0.052(2) 0.0060(10) 0.0110(10) 0.009(2)
C39 0.051(2) 0.071(2) 0.059(2) 0.004(2) -0.001(2) 0.012(2)
C40 0.067(2) 0.093(3) 0.060(2) 0.002(2) -0.008(2) 0.005(2)
C41 0.070(3) 0.083(3) 0.074(3) -0.007(2) 0.008(2) -0.012(2)
C42 0.074(3) 0.056(2) 0.089(3) 0.004(2) 0.016(2) 0.001(2)
C43 0.055(2) 0.060(2) 0.059(2) 0.004(2) 0.010(2) 0.011(2)
C44 0.039(2) 0.042(2) 0.052(2) 0.0060(10) 0.0120(10) -0.0030(10)
C45 0.046(2) 0.055(2) 0.045(2) 0.008(2) 0.0030(10) 0.000(2)
C46 0.054(2) 0.063(2) 0.099(3) 0.015(2) 0.001(2) 0.008(2)
C47 0.063(3) 0.088(3) 0.135(4) 0.029(2) 0.001(2) 0.008(3)
C48 0.049(2) 0.115(4) 0.091(3) 0.021(3) 0.006(2) 0.010(3)
C49 0.048(2) 0.099(3) 0.074(3) -0.002(2) 0.005(2) 0.016(2)
C50 0.045(2) 0.070(2) 0.066(2) 0.006(2) 0.009(2) 0.012(2)
C51 0.041(2) 0.038(2) 0.055(2) 0.0020(10) 0.0080(10) 0.0070(10)
C52 0.046(2) 0.072(2) 0.061(2) 0.011(2) 0.010(2) 0.010(2)
C53 0.064(2) 0.096(3) 0.063(2) 0.008(2) 0.018(2) 0.025(2)
C54 0.067(2) 0.078(3) 0.072(2) 0.006(2) 0.007(2) 0.034(2)
C55 0.062(2) 0.088(3) 0.080(3) 0.029(2) 0.013(2) 0.034(2)
C56 0.051(2) 0.077(2) 0.063(2) 0.020(2) 0.016(2) 0.018(2)
C57 0.045(2) 0.053(2) 0.045(2) 0.0090(10) 0.0050(10) 0.009(2)
C58 0.073(2) 0.065(2) 0.053(2) 0.010(2) 0.010(2) 0.010(2)
C59 0.094(3) 0.078(3) 0.067(3) 0.013(2) 0.030(2) 0.027(2)
C60 0.079(3) 0.060(2) 0.084(3) 0.003(2) 0.020(2) 0.030(2)
C61 0.054(2) 0.049(2) 0.066(2) 0.000(2) 0.009(2) 0.015(2)
C62 0.048(2) 0.055(2) 0.053(2) 0.005(2) 0.008(2) 0.011(2)
C63 0.060(2) 0.049(2) 0.080(3) -0.003(2) 0.009(2) 0.015(2)
C64 0.144(6) 0.139(6) 0.097(4) -0.025(5) 0.014(4) 0.029(4)
C65 0.166(6) 0.098(4) 0.112(4) 0.038(4) 0.003(4) 0.024(3)
C66 0.096(4) 0.145(6) 0.142(5) 0.039(4) 0.013(3) 0.027(4)
C67 0.134(5) 0.118(5) 0.144(5) 0.006(4) 0.025(4) 0.044(4)
C68 0.152(6) 0.130(6) 0.145(5) 0.064(5) 0.021(5) 0.038(4)
C69 0.093(4) 0.202(8) 0.125(5) 0.036(5) 0.016(3) 0.029(5)
C70 0.217(8) 0.123(6) 0.161(8) 0.059(5) 0.035(6) -0.008(5)
C71 0.237(9) 0.167(7) 0.122(6) 0.044(7) 0.048(5) 0.048(6)
C72 0.148(6) 0.103(6) 0.223(9) 0.023(4) 0.033(7) 0.056(6)
C73 0.145(6) 0.110(6) 0.189(9) -0.008(5) 0.049(6) -0.034(6)
C74 0.154(6) 0.185(8) 0.127(6) -0.027(7) 0.010(5) 0.022(6)
C75 0.141(6) 0.134(7) 0.220(9) 0.023(5) -0.001(6) 0.078(7)

loop_
_atom_type_symbol
_atom_type_description
_atom_type_scat_dispersion_real
_atom_type_scat_dispersion_imag
_atom_type_scat_source
C C 0.003 0.002
;International Tables for Crystallography
(1992, Vol. C, Tables 4.2.6.8 and 6.1.1.4)
;
H H 0.000 0.000
;International Tables for Crystallography
(1992, Vol. C, Table 6.1.1.4)
;
O O 0.011 0.006
;International Tables for Crystallography
(1992, Vol. C, Tables 4.2.6.8 and 6.1.1.4)
;

loop_
_geom_angle_atom_site_label_1
_geom_angle_atom_site_label_2
_geom_angle_atom_site_label_3
_geom_angle_site_symmetry_1
_geom_angle_site_symmetry_3
_geom_angle
_geom_angle_publ_flag
C4 O1 H1 . . 110(3) no
C31 O2 H2 . . 113(3) no
C44 O3 H3 . . 111(3) no
O1 C4 C5 . . 108.3(2) no
O1 C4 C11 . . 109.5(2) no
O1 C4 C17 . . 104.2(2) no
C5 C4 C11 . . 110.6(2) no
C5 C4 C17 . . 110.8(2) no
C11 C4 C17 . . 113.1(2) no
C4 C5 C6 . . 123.0(3) no
C4 C5 C10 . . 119.1(3) no
C6 C5 C10 . . 117.9(3) no
C5 C6 C7 . . 120.7(3) no
C5 C6 H6 . . 119.7 no
C7 C6 H6 . . 119.6 no
C6 C7 C8 . . 120.5(4) no
C6 C7 H7 . . 119.9 no
C8 C7 H7 . . 119.6 no
C7 C8 C9 . . 119.6(5) no
C7 C8 H8 . . 120.1 no
C9 C8 H8 . . 120.3 no
C8 C9 C10 . . 120.5(4) no
C8 C9 H9 . . 119.7 no
C10 C9 H9 . . 119.8 no
C5 C10 C9 . . 120.8(3) no
C5 C10 H10 . . 119.6 no
C9 C10 H10 . . 119.6 no
C4 C11 C12 . . 121.7(3) no
C4 C11 C16 . . 120.6(3) no
C12 C11 C16 . . 117.7(3) no
C11 C12 C13 . . 120.9(3) no
C11 C12 H12 . . 119.8 no
C13 C12 H12 . . 119.3 no
C12 C13 C14 . . 120.3(4) no
C12 C13 H13 . . 120.1 no
C14 C13 H13 . . 119.6 no
C13 C14 C15 . . 119.6(5) no
C13 C14 H14 . . 120.5 no
C15 C14 H14 . . 119.9 no
C14 C15 C16 . . 120.6(4) no
C14 C15 H15 . . 120.1 no
C16 C15 H15 . . 119.4 no
C11 C16 C15 . . 120.9(4) no
C11 C16 H16 . . 119.2 no
C15 C16 H16 . . 119.8 no
C4 C17 C18 . . 123.0(3) no
C4 C17 C22 . . 118.4(3) no
C18 C17 C22 . . 118.6(3) no
C17 C18 C19 . . 119.1(3) no
C17 C18 H18 . . 120.2 no
C19 C18 H18 . . 120.6 no
C18 C19 C20 . . 120.5(3) no
C18 C19 H19 . . 119.6 no
C20 C19 H19 . . 119.9 no
C19 C20 C21 . . 121.1(3) no
C19 C20 H20 . . 119.4 no
C21 C20 H20 . . 119.5 no
C20 C21 C22 . . 118.1(3) no
C20 C21 C23 . . 123.0(3) no
C22 C21 C23 . . 118.9(3) no
C17 C22 C21 . . 122.5(3) no
C17 C22 H22 . . 118.9 no
C21 C22 H22 . . 118.6 no
C21 C23 C24 . . 127.9(4) yes
C21 C23 H23 . . 116.1 no
C24 C23 H23 . . 116.1 no
C23 C24 C25 . . 128.0(4) yes
C23 C24 H24 . . 115.8 no
C25 C24 H24 . . 116.2 no
C24 C25 C26 . . 121.2(3) no
C24 C25 C30 . . 119.8(3) no
C26 C25 C30 . . 119.0(3) no
C25 C26 C27 . . 120.9(3) no
C25 C26 H26 . . 119.6 no
C27 C26 H26 . . 119.5 no
C26 C27 C28 . . 117.5(3) no
C26 C27 C31 . . 121.1(3) no
C28 C27 C31 . . 121.4(3) no
C27 C28 C29 . . 121.3(3) no
C27 C28 H28 . . 119.2 no
C29 C28 H28 . . 119.5 no
C28 C29 C30 . . 120.6(4) no
C28 C29 H29 . . 119.7 no
C30 C29 H29 . . 119.8 no
C25 C30 C29 . . 120.7(4) no
C25 C30 H30 . . 119.9 no
C29 C30 H30 . . 119.3 no
O2 C31 C27 . . 110.0(2) no
O2 C31 C32 . . 109.8(2) no
O2 C31 C38 . . 103.7(2) no
C27 C31 C32 . . 110.2(2) no
C27 C31 C38 . . 111.4(2) no
C32 C31 C38 . . 111.7(2) no
C31 C32 C33 . . 122.1(2) no
C31 C32 C37 . . 120.1(3) no
C33 C32 C37 . . 117.7(3) no
C32 C33 C34 . . 121.3(3) no
C32 C33 H33 . . 119.2 no
C34 C33 H33 . . 119.6 no
C33 C34 C35 . . 120.4(3) no
C33 C34 H34 . . 119.6 no
C35 C34 H34 . . 120.0 no
C34 C35 C36 . . 119.8(4) no
C34 C35 H35 . . 120.0 no
C36 C35 H35 . . 120.2 no
C35 C36 C37 . . 120.3(3) no
C35 C36 H36 . . 119.7 no
C37 C36 H36 . . 120.0 no
C32 C37 C36 . . 120.6(3) no
C32 C37 H37 . . 119.6 no
C36 C37 H37 . . 119.9 no
C31 C38 C39 . . 123.5(3) no
C31 C38 C43 . . 118.1(3) no
C39 C38 C43 . . 118.3(3) no
C38 C39 C40 . . 120.6(3) no
C38 C39 H39 . . 119.7 no
C40 C39 H39 . . 119.6 no
C39 C40 C41 . . 121.0(3) no
C39 C40 H40 . . 119.6 no
C41 C40 H40 . . 119.4 no
C40 C41 C42 . . 119.5(3) no
C40 C41 H41 . . 120.4 no
C42 C41 H41 . . 120.0 no
C41 C42 C43 . . 119.5(4) no
C41 C42 H42 . . 120.6 no
C43 C42 H42 . . 119.9 no
C38 C43 C42 . . 121.0(3) no
C38 C43 H43 . . 119.4 no
C42 C43 H43 . . 119.6 no
O3 C44 C45 . . 104.1(2) no
O3 C44 C51 . . 108.8(2) no
O3 C44 C57 . . 109.2(2) no
C45 C44 C51 . . 113.2(3) no
C45 C44 C57 . . 111.0(2) no
C51 C44 C57 . . 110.3(2) no
C44 C45 C46 . . 122.8(3) no
C44 C45 C50 . . 119.3(3) no
C46 C45 C50 . . 117.8(3) no
C45 C46 C47 . . 120.9(3) no
C45 C46 H46 . . 119.7 no
C47 C46 H46 . . 119.4 no
C46 C47 C48 . . 119.8(4) no
C46 C47 H47 . . 120.1 no
C48 C47 H47 . . 120.1 no
C47 C48 C49 . . 120.0(4) no
C47 C48 H48 . . 119.9 no
C49 C48 H48 . . 120.1 no
C48 C49 C50 . . 120.3(3) no
C48 C49 H49 . . 119.8 no
C50 C49 H49 . . 119.9 no
C45 C50 C49 . . 121.1(3) no
C45 C50 H50 . . 119.3 no
C49 C50 H50 . . 119.6 no
C44 C51 C52 . . 123.4(3) no
C44 C51 C56 . . 119.1(3) no
C52 C51 C56 . . 117.4(3) no
C51 C52 C53 . . 120.7(3) no
C51 C52 H52 . . 119.9 no
C53 C52 H52 . . 119.4 no
C52 C53 C54 . . 121.0(4) no
C52 C53 H53 . . 119.7 no
C54 C53 H53 . . 119.3 no
C53 C54 C55 . . 119.0(4) no
C53 C54 H54 . . 120.7 no
C55 C54 H54 . . 120.2 no
C54 C55 C56 . . 120.3(3) no
C54 C55 H55 . . 120.2 no
C56 C55 H55 . . 119.6 no
C51 C56 C55 . . 121.6(3) no
C51 C56 H56 . . 119.3 no
C55 C56 H56 . . 119.1 no
C44 C57 C58 . . 121.2(2) no
C44 C57 C62 . . 120.5(3) no
C58 C57 C62 . . 118.3(3) no
C57 C58 C59 . . 120.1(3) no
C57 C58 H58 . . 119.9 no
C59 C58 H58 . . 120.0 no
C58 C59 C60 . . 120.4(4) no
C58 C59 H59 . . 119.8 no
C60 C59 H59 . . 119.8 no
C59 C60 C61 . . 120.6(3) no
C59 C60 H60 . . 119.5 no
C61 C60 H60 . . 119.9 no
C60 C61 C62 . . 118.0(3) no
C60 C61 C63 . . 119.5(3) no
C62 C61 C63 . . 122.5(3) no
C57 C62 C61 . . 122.6(3) no
C57 C62 H62 . . 118.9 no
C61 C62 H62 . . 118.5 no
C61 C63 C63 . 2_766 127.8(4) yes
C61 C63 H63 . . 114.0 no
C63 C63 H63 2_766 . 118.0 no
C65 C64 C69 . . 119.4(7) no
C65 C64 H64 . . 120.1 no
C69 C64 H64 . . 120.5 no
C64 C65 C66 . . 120.9(7) no
C64 C65 H65 . . 119.9 no
C66 C65 H65 . . 119.3 no
C65 C66 C67 . . 119.3(6) no
C65 C66 H66 . . 120.6 no
C67 C66 H66 . . 120.0 no
C66 C67 C68 . . 121.2(7) no
C66 C67 H67 . . 119.7 no
C68 C67 H67 . . 119.1 no
C67 C68 C69 . . 120.0(7) no
C67 C68 H68 . . 120.6 no
C69 C68 H68 . . 119.4 no
C64 C69 C68 . . 119.2(7) no
C64 C69 H69 . . 120.0 no
C68 C69 H69 . . 120.9 no
C71 C70 C75 . . 121.7(9) no
C71 C70 H70 . . 119.7 no
C75 C70 H70 . . 118.6 no
C70 C71 C72 . . 119.5(9) no
C70 C71 H71 . . 120.0 no
C72 C71 H71 . . 120.5 no
C71 C72 C73 . . 119.5(9) no
C71 C72 H72 . . 120.3 no
C73 C72 H72 . . 120.3 no
C72 C73 C74 . . 119.0(9) no
C72 C73 H73 . . 120.9 no
C74 C73 H73 . . 120.0 no
C73 C74 C75 . . 120.0(10) no
C73 C74 H74 . . 120.4 no
C75 C74 H74 . . 119.6 no
C70 C75 C74 . . 120.0(10) no
C70 C75 H75 . . 120.0 no
C74 C75 H75 . . 119.8 no

loop_
_geom_bond_atom_site_label_1
_geom_bond_atom_site_label_2
_geom_bond_site_symmetry_1
_geom_bond_site_symmetry_2
_geom_bond_distance
_geom_bond_publ_flag
O1 C4 . . 1.444(3) no
O1 H1 . . 0.79(3) no
O2 C31 . . 1.446(4) no
O2 H2 . . 0.80(3) no
O3 C44 . . 1.450(4) no
O3 H3 . . 0.75(3) no
C4 C5 . . 1.539(4) no
C4 C11 . . 1.531(4) no
C4 C17 . . 1.529(4) no
C5 C6 . . 1.382(4) no
C5 C10 . . 1.384(4) no
C6 C7 . . 1.391(7) no
C6 H6 . . 0.950 no
C7 C8 . . 1.357(7) no
C7 H7 . . 0.946 no
C8 C9 . . 1.369(7) no
C8 H8 . . 0.950 no
C9 C10 . . 1.383(6) no
C9 H9 . . 0.954 no
C10 H10 . . 0.951 no
C11 C12 . . 1.376(5) no
C11 C16 . . 1.378(5) no
C12 C13 . . 1.387(7) no
C12 H12 . . 0.951 no
C13 C14 . . 1.356(7) no
C13 H13 . . 0.950 no
C14 C15 . . 1.357(8) no
C14 H14 . . 0.951 no
C15 C16 . . 1.380(6) no
C15 H15 . . 0.951 no
C16 H16 . . 0.951 no
C17 C18 . . 1.383(4) no
C17 C22 . . 1.391(4) no
C18 C19 . . 1.392(5) no
C18 H18 . . 0.951 no
C19 C20 . . 1.377(6) no
C19 H19 . . 0.949 no
C20 C21 . . 1.368(5) no
C20 H20 . . 0.953 no
C21 C22 . . 1.372(4) no
C21 C23 . . 1.512(5) no
C22 H22 . . 0.950 no
C23 C24 . . 1.270(5) yes
C23 H23 . . 0.950 no
C24 C25 . . 1.472(5) no
C24 H24 . . 0.948 no
C25 C26 . . 1.408(5) no
C25 C30 . . 1.375(5) no
C26 C27 . . 1.390(4) no
C26 H26 . . 0.948 no
C27 C28 . . 1.389(5) no
C27 C31 . . 1.539(5) no
C28 C29 . . 1.379(6) no
C28 H28 . . 0.952 no
C29 C30 . . 1.350(6) no
C29 H29 . . 0.948 no
C30 H30 . . 0.951 no
C31 C32 . . 1.531(4) no
C31 C38 . . 1.527(4) no
C32 C33 . . 1.379(4) no
C32 C37 . . 1.388(4) no
C33 C34 . . 1.387(6) no
C33 H33 . . 0.952 no
C34 C35 . . 1.355(5) no
C34 H34 . . 0.951 no
C35 C36 . . 1.369(6) no
C35 H35 . . 0.949 no
C36 C37 . . 1.393(5) no
C36 H36 . . 0.953 no
C37 H37 . . 0.950 no
C38 C39 . . 1.378(4) no
C38 C43 . . 1.390(5) no
C39 C40 . . 1.377(5) no
C39 H39 . . 0.950 no
C40 C41 . . 1.363(7) no
C40 H40 . . 0.949 no
C41 C42 . . 1.387(6) no
C41 H41 . . 0.950 no
C42 C43 . . 1.382(4) no
C42 H42 . . 0.952 no
C43 H43 . . 0.950 no
C44 C45 . . 1.534(4) no
C44 C51 . . 1.530(4) no
C44 C57 . . 1.534(4) no
C45 C46 . . 1.380(5) no
C45 C50 . . 1.385(4) no
C46 C47 . . 1.396(6) no
C46 H46 . . 0.952 no
C47 C48 . . 1.365(6) no
C47 H47 . . 0.952 no
C48 C49 . . 1.366(7) no
C48 H48 . . 0.950 no
C49 C50 . . 1.378(5) no
C49 H49 . . 0.950 no
C50 H50 . . 0.952 no
C51 C52 . . 1.369(5) no
C51 C56 . . 1.385(4) no
C52 C53 . . 1.391(5) no
C52 H52 . . 0.948 no
C53 C54 . . 1.352(6) no
C53 H53 . . 0.950 no
C54 C55 . . 1.369(6) no
C54 H54 . . 0.951 no
C55 C56 . . 1.370(5) no
C55 H55 . . 0.948 no
C56 H56 . . 0.952 no
C57 C58 . . 1.387(5) no
C57 C62 . . 1.382(4) no
C58 C59 . . 1.394(5) no
C58 H58 . . 0.950 no
C59 C60 . . 1.378(5) no
C59 H59 . . 0.948 no
C60 C61 . . 1.386(6) no
C60 H60 . . 0.950 no
C61 C62 . . 1.389(4) no
C61 C63 . . 1.471(4) no
C62 H62 . . 0.947 no
C63 C63 . 2_766 1.314(7) yes
C63 H63 . . 1.043 no
C64 C65 . . 1.340(10) no
C64 C69 . . 1.370(10) no
C64 H64 . . 0.952 no
C65 C66 . . 1.330(10) no
C65 H65 . . 0.950 no
C66 C67 . . 1.340(10) no
C66 H66 . . 0.948 no
C67 C68 . . 1.330(10) no
C67 H67 . . 0.951 no
C68 C69 . . 1.340(10) no
C68 H68 . . 0.952 no
C69 H69 . . 0.947 no
C70 C71 . . 1.30(2) no
C70 C75 . . 1.31(2) no
C70 H70 . . 0.949 no
C71 C72 . . 1.360(10) no
C71 H71 . . 0.947 no
C72 C73 . . 1.34(2) no
C72 H72 . . 0.952 no
C73 C74 . . 1.34(2) no
C73 H73 . . 0.947 no
C74 C75 . . 1.33(2) no
C74 H74 . . 0.951 no
C75 H75 . . 0.947 no

loop_
_geom_hbond_atom_site_label_D
_geom_hbond_atom_site_label_H
_geom_hbond_atom_site_label_A
_geom_hbond_site_symmetry_A
_geom_hbond_distance_DH
_geom_hbond_distance_HA
_geom_hbond_distance_DA
_geom_hbond_angle_DHA
_geom_hbond_publ_flag
O3 H3 O2 . 0.75(3) 2.20(3) 2.827(3) 141(3) yes
O1 H1 O3 1_556 0.79(3) 2.03(2) 2.761(3) 154(3) yes
O2 H2 O1 1_554 0.80(3) 2.19(3) 2.774(2) 129(3) yes

loop_
_geom_torsion_atom_site_label_1
_geom_torsion_atom_site_label_2
_geom_torsion_atom_site_label_3
_geom_torsion_atom_site_label_4
_geom_torsion_site_symmetry_3
_geom_torsion_site_symmetry_4
_geom_torsion
_geom_torsion_publ_flag
O1 C4 C5 C6 . . 130.9(3) no
O1 C4 C5 C10 . . -49.2(4) no
O1 C4 C11 C12 . . 152.6(3) no
O1 C4 C11 C16 . . -27.9(4) no
O1 C4 C17 C18 . . 137.8(3) no
O1 C4 C17 C22 . . -45.0(3) no
O2 C31 C27 C26 . . -32.8(3) no
O2 C31 C27 C28 . . 149.3(2) no
O2 C31 C32 C33 . . 136.7(3) no
O2 C31 C32 C37 . . -46.3(4) no
O2 C31 C38 C39 . . 128.4(3) no
O2 C31 C38 C43 . . -50.1(4) no
O3 C44 C45 C46 . . -127.7(3) no
O3 C44 C45 C50 . . 51.8(4) no
O3 C44 C51 C52 . . -126.1(3) no
O3 C44 C51 C56 . . 55.7(3) no
O3 C44 C57 C58 . . 24.8(4) no
O3 C44 C57 C62 . . -156.7(3) no
C4 C5 C6 C7 . . -178.2(3) no
C4 C5 C10 C9 . . 177.6(3) no
C4 C11 C12 C13 . . -180.0(3) no
C4 C11 C16 C15 . . 179.6(3) no
C4 C17 C18 C19 . . 177.6(3) no
C4 C17 C22 C21 . . -177.9(3) no
C5 C4 C11 C12 . . 33.2(4) no
C5 C4 C11 C16 . . -147.3(3) no
C5 C4 C17 C18 . . -105.9(3) no
C5 C4 C17 C22 . . 71.3(3) no
C5 C6 C7 C8 . . 0.5(6) no
C5 C10 C9 C8 . . 0.8(6) no
C6 C5 C4 C11 . . -109.0(3) no
C6 C5 C4 C17 . . 17.2(4) no
C6 C5 C10 C9 . . -2.5(5) no
C6 C7 C8 C9 . . -2.2(7) no
C7 C6 C5 C10 . . 1.9(5) no
C7 C8 C9 C10 . . 1.6(7) no
C10 C5 C4 C11 . . 70.9(3) no
C10 C5 C4 C17 . . -162.9(3) no
C11 C4 C17 C18 . . 19.0(4) no
C11 C4 C17 C22 . . -163.9(3) no
C11 C12 C13 C14 . . 0.9(6) no
C11 C16 C15 C14 . . 0.0(6) no
C12 C11 C4 C17 . . -91.7(3) no
C12 C11 C16 C15 . . -0.9(5) no
C12 C13 C14 C15 . . -1.8(6) no
C13 C12 C11 C16 . . 0.5(5) no
C13 C14 C15 C16 . . 1.4(6) no
C16 C11 C4 C17 . . 87.8(3) no
C17 C18 C19 C20 . . -0.1(5) no
C17 C22 C21 C20 . . 0.4(5) no
C17 C22 C21 C23 . . 179.0(3) no
C18 C17 C22 C21 . . -0.6(5) no
C18 C19 C20 C21 . . -0.2(6) no
C19 C18 C17 C22 . . 0.4(5) no
C19 C20 C21 C22 . . 0.0(5) no
C19 C20 C21 C23 . . -178.6(3) no
C20 C21 C23 C24 . . -22.9(6) yes
C21 C23 C24 C25 . . -178.5(3) yes
C22 C21 C23 C24 . . 158.5(4) no
C23 C24 C25 C26 . . -24.8(5) yes
C23 C24 C25 C30 . . 155.7(4) no
C24 C25 C26 C27 . . -179.6(3) no
C24 C25 C30 C29 . . 179.6(3) no
C25 C26 C27 C28 . . 0.5(4) no
C25 C26 C27 C31 . . -177.6(2) no
C25 C30 C29 C28 . . -0.7(5) no
C26 C25 C30 C29 . . 0.1(4) no
C26 C27 C28 C29 . . -1.0(4) no
C26 C27 C31 C32 . . -153.9(2) no
C26 C27 C31 C38 . . 81.6(3) no
C27 C26 C25 C30 . . 0.0(4) no
C27 C28 C29 C30 . . 1.1(5) no
C27 C31 C32 C33 . . -102.1(3) no
C27 C31 C32 C37 . . 74.9(3) no
C27 C31 C38 C39 . . 10.2(4) no
C27 C31 C38 C43 . . -168.3(3) no
C28 C27 C31 C32 . . 28.1(3) no
C28 C27 C31 C38 . . -96.4(3) no
C29 C28 C27 C31 . . 177.0(3) no
C31 C32 C33 C34 . . 177.3(3) no
C31 C32 C37 C36 . . -177.1(3) no
C31 C38 C39 C40 . . -177.9(3) no
C31 C38 C43 C42 . . 177.3(3) no
C32 C31 C38 C39 . . -113.5(3) no
C32 C31 C38 C43 . . 68.1(3) no
C32 C33 C34 C35 . . -0.3(6) no
C32 C37 C36 C35 . . -0.2(6) no
C33 C32 C31 C38 . . 22.2(4) no
C33 C32 C37 C36 . . 0.0(5) no
C33 C34 C35 C36 . . 0.1(6) no
C34 C33 C32 C37 . . 0.2(5) no
C34 C35 C36 C37 . . 0.1(6) no
C37 C32 C31 C38 . . -160.8(3) no
C38 C39 C40 C41 . . 0.5(6) no
C38 C43 C42 C41 . . 0.8(6) no
C39 C38 C43 C42 . . -1.2(5) no
C39 C40 C41 C42 . . -0.9(6) no
C40 C39 C38 C43 . . 0.5(5) no
C40 C41 C42 C43 . . 0.2(6) no
C44 C45 C46 C47 . . 180.0(3) no
C44 C45 C50 C49 . . -179.9(3) no
C44 C51 C52 C53 . . -177.8(3) no
C44 C51 C56 C55 . . 178.7(3) no
C44 C57 C58 C59 . . 178.9(3) no
C44 C57 C62 C61 . . -178.2(3) no
C45 C44 C51 C52 . . -10.9(4) no
C45 C44 C51 C56 . . 170.9(2) no
C45 C44 C57 C58 . . -89.4(3) no
C45 C44 C57 C62 . . 89.2(3) no
C45 C46 C47 C48 . . 0.1(6) no
C45 C50 C49 C48 . . -0.3(5) no
C46 C45 C44 C51 . . 114.3(3) no
C46 C45 C44 C57 . . -10.4(4) no
C46 C45 C50 C49 . . -0.3(5) no
C46 C47 C48 C49 . . -0.7(6) no
C47 C46 C45 C50 . . 0.4(5) no
C47 C48 C49 C50 . . 0.8(6) no
C50 C45 C44 C51 . . -66.2(3) no
C50 C45 C44 C57 . . 169.1(3) no
C51 C44 C57 C58 . . 144.3(3) no
C51 C44 C57 C62 . . -37.1(4) no
C51 C52 C53 C54 . . -0.9(5) no
C51 C56 C55 C54 . . -0.8(5) no
C52 C51 C44 C57 . . 114.1(3) no
C52 C51 C56 C55 . . 0.5(4) no
C52 C53 C54 C55 . . 0.5(5) no
C53 C52 C51 C56 . . 0.3(4) no
C53 C54 C55 C56 . . 0.3(5) no
C56 C51 C44 C57 . . -64.0(3) no
C57 C58 C59 C60 . . 0.3(6) no
C57 C62 C61 C60 . . -1.7(5) no
C57 C62 C61 C63 . . 178.8(3) no
C58 C57 C62 C61 . . 0.4(5) no
C58 C59 C60 C61 . . -1.6(6) no
C59 C58 C57 C62 . . 0.3(5) no
C59 C60 C61 C62 . . 2.2(5) no
C59 C60 C61 C63 . . -178.2(3) no
C60 C61 C63 C63 . 2_766 167.2(5) no
C61 C63 C63 C61 2_766 2_766 -180.0 no
C62 C61 C63 C63 . 2_766 -13.3(7) yes
C64 C65 C66 C67 . . 0.0(9) no
C64 C69 C68 C67 . . -0.4(10) no
C65 C64 C69 C68 . . 0.0(9) no
C65 C66 C67 C68 . . -0.5(9) no
C66 C65 C64 C69 . . 0.2(9) no
C66 C67 C68 C69 . . 0.7(10) no
C70 C71 C72 C73 . . -1.0(10) no
C70 C75 C74 C73 . . 2.0(10) no
C71 C70 C75 C74 . . -2.0(10) no
C71 C72 C73 C74 . . 1.0(10) no
C72 C71 C70 C75 . . 2.0(10) no
C72 C73 C74 C75 . . -1.0(10) no
C72 C73 C74 C75 . . -1.0(10) no
